data_8103274
loop_
_publ_author_name
'Xin-Yu Yang'
'Li-Yan Yang'
'Peng-Peng Lei'
'Jing Jing Shang'

_publ_section_title
;
 Crystal structure of diaquabis(hydrogen
 2-ethyl-1H-imidazole-4,5-dicarboxylato-k2N,O)cobalt(II) dihydrate,
 Co(H2O)2(C7H7N2O4)2 &#x00B7; 2H2O
;
_journal_issue 1
_journal_name_full 'Zeitschrift f\"ur Kristallographie - New Crystal Structures'
_journal_page_first 59
_journal_volume 227
_journal_year 2012
_chemical_formula_sum 'C14 H22 Co N4 O12'
_chemical_formula_weight 497.29
_space_group_IT_number 2
_symmetry_space_group_name_Hall '-P 1'
_symmetry_space_group_name_H-M 'P -1'
_atom_sites_solution_hydrogens geom
_atom_sites_solution_primary direct
_atom_sites_solution_secondary difmap
_audit_creation_method SHELXL-97
_cell_angle_alpha 66.0360(10)
_cell_angle_beta 88.4520(10)
_cell_angle_gamma 70.8820(10)
_cell_formula_units_Z 1
_cell_length_a 7.1485(8)
_cell_length_b 8.8837(9)
_cell_length_c 9.3461(10)
_cell_measurement_temperature 293(2)
_cell_volume 508.57(9)
_computing_structure_refinement 'SHELXL-97 (Sheldrick, 1997)'
_computing_structure_solution 'SHELXS-97 (Sheldrick, 1990)'
_diffrn_ambient_temperature 293(2)
_diffrn_measured_fraction_theta_full 0.936
_diffrn_measured_fraction_theta_max 0.936
_diffrn_measurement_device_type 'Bruker SMART CCD'
_diffrn_measurement_method phi/omega
_diffrn_radiation_monochromator graphite
_diffrn_radiation_source 'fine-focus sealed tube'
_diffrn_radiation_type MoK\a
_diffrn_radiation_wavelength 0.71073
_diffrn_reflns_av_R_equivalents 0.0188
_diffrn_reflns_av_sigmaI/netI 0.0301
_diffrn_reflns_limit_h_max 8
_diffrn_reflns_limit_h_min -9
_diffrn_reflns_limit_k_max 6
_diffrn_reflns_limit_k_min -11
_diffrn_reflns_limit_l_max 11
_diffrn_reflns_limit_l_min -11
_diffrn_reflns_number 3007
_diffrn_reflns_theta_full 27.49
_diffrn_reflns_theta_max 27.49
_diffrn_reflns_theta_min 2.40
_exptl_absorpt_coefficient_mu 0.915
_exptl_absorpt_correction_T_max 0.8526
_exptl_absorpt_correction_T_min 0.8382
_exptl_crystal_density_diffrn 1.624
_exptl_crystal_density_method 'not measured'
_exptl_crystal_F_000 257
_exptl_crystal_size_max 0.20
_exptl_crystal_size_mid 0.19
_exptl_crystal_size_min 0.18
_refine_diff_density_max 1.901
_refine_diff_density_min -0.426
_refine_diff_density_rms 0.118
_refine_ls_extinction_method none
_refine_ls_goodness_of_fit_ref 1.035
_refine_ls_hydrogen_treatment mixed
_refine_ls_matrix_type full
_refine_ls_number_parameters 161
_refine_ls_number_reflns 2188
_refine_ls_number_restraints 8
_refine_ls_restrained_S_all 1.034
_refine_ls_R_factor_all 0.0479
_refine_ls_R_factor_gt 0.0452
_refine_ls_shift/su_max 0.000
_refine_ls_shift/su_mean 0.000
_refine_ls_structure_factor_coef Fsqd
_refine_ls_weighting_details 'calc w=1/[\s^2^(Fo^2^)+(0.0952P)^2^+0.4160P] where P=(Fo^2^+2Fc^2^)/3'
_refine_ls_weighting_scheme calc
_refine_ls_wR_factor_gt 0.1385
_refine_ls_wR_factor_ref 0.1419
_reflns_number_gt 2020
_reflns_number_total 2188
_reflns_threshold_expression >2sigma(I)
_cod_data_source_file 1267-3510.cff
_cod_data_source_block co
_cod_database_code 8103274

loop_
_symmetry_equiv_pos_as_xyz
'x, y, z'
'-x, -y, -z'

loop_
_atom_site_label
_atom_site_type_symbol
_atom_site_fract_x
_atom_site_fract_y
_atom_site_fract_z
_atom_site_U_iso_or_equiv
_atom_site_adp_type
_atom_site_occupancy
_atom_site_symmetry_multiplicity
_atom_site_calc_flag
_atom_site_refinement_flags
Co1 Co 0.5000 0.5000 0.5000 0.02677(19) Uani 1 2 d S
O1 O 0.4433(3) 0.7646(3) 0.3243(2) 0.0352(4) Uani 1 1 d .
O2 O 0.3291(4) 1.0441(3) 0.2840(2) 0.0447(5) Uani 1 1 d .
O3 O 0.1808(4) 1.2111(3) 0.4407(3) 0.0417(5) Uani 1 1 d D
H3 H 0.223(6) 1.166(5) 0.378(4) 0.063 Uiso 1 1 d D
O4 O 0.0659(3) 1.1634(3) 0.6730(3) 0.0425(5) Uani 1 1 d .
O1W O 0.2241(3) 0.5161(3) 0.4214(3) 0.0446(5) Uani 1 1 d D
H11 H 0.126(4) 0.608(3) 0.400(5) 0.067 Uiso 1 1 d D
H12 H 0.191(5) 0.444(4) 0.402(5) 0.067 Uiso 1 1 d D
O2W O 0.1677(5) 0.8362(5) 0.0458(4) 0.0717(9) Uani 1 1 d D
H21 H 0.081(6) 0.872(7) 0.098(6) 0.108 Uiso 1 1 d D
H22 H 0.257(6) 0.881(7) 0.040(7) 0.108 Uiso 1 1 d D
N1 N 0.3634(3) 0.6508(3) 0.6260(2) 0.0267(4) Uani 1 1 d .
N2 N 0.2257(3) 0.7970(3) 0.7653(3) 0.0306(5) Uani 1 1 d D
H2 H 0.189(5) 0.821(4) 0.846(3) 0.041(9) Uiso 1 1 d D
C1 C 0.3671(4) 0.8809(3) 0.3714(3) 0.0297(5) Uani 1 1 d .
C2 C 0.3195(4) 0.8266(3) 0.5353(3) 0.0265(5) Uani 1 1 d .
C3 C 0.2333(4) 0.9198(3) 0.6204(3) 0.0285(5) Uani 1 1 d .
C4 C 0.1534(4) 1.1115(3) 0.5779(3) 0.0323(5) Uani 1 1 d .
C5 C 0.3056(4) 0.6366(3) 0.7657(3) 0.0289(5) Uani 1 1 d .
C6 C 0.3148(5) 0.4699(4) 0.9034(3) 0.0364(6) Uani 1 1 d .
H6A H 0.2928 0.4921 0.9970 0.044 Uiso 1 1 calc R
H6B H 0.4470 0.3831 0.9218 0.044 Uiso 1 1 calc R
C7 C 0.1608(6) 0.3968(5) 0.8769(4) 0.0563(9) Uani 1 1 d .
H7A H 0.1721 0.2903 0.9675 0.084 Uiso 1 1 calc R
H7B H 0.1834 0.3728 0.7854 0.084 Uiso 1 1 calc R
H7C H 0.0295 0.4813 0.8612 0.084 Uiso 1 1 calc R

loop_
_atom_site_aniso_label
_atom_site_aniso_U_11
_atom_site_aniso_U_22
_atom_site_aniso_U_33
_atom_site_aniso_U_23
_atom_site_aniso_U_13
_atom_site_aniso_U_12
Co1 0.0322(3) 0.0198(3) 0.0311(3) -0.0159(2) 0.00514(19) -0.00578(19)
O1 0.0471(11) 0.0260(9) 0.0329(9) -0.0160(8) 0.0102(8) -0.0090(8)
O2 0.0693(15) 0.0239(10) 0.0381(11) -0.0124(9) 0.0134(10) -0.0141(10)
O3 0.0554(13) 0.0228(10) 0.0498(12) -0.0207(9) 0.0079(10) -0.0100(9)
O4 0.0483(12) 0.0292(10) 0.0528(12) -0.0278(10) 0.0057(9) -0.0031(9)
O1W 0.0339(10) 0.0282(10) 0.0768(16) -0.0308(11) -0.0042(10) -0.0051(8)
O2W 0.0665(18) 0.099(2) 0.0579(16) -0.0533(17) 0.0120(14) -0.0135(17)
N1 0.0304(10) 0.0205(10) 0.0305(10) -0.0145(9) 0.0044(8) -0.0057(8)
N2 0.0352(11) 0.0280(11) 0.0332(11) -0.0198(9) 0.0056(9) -0.0076(9)
C1 0.0329(12) 0.0251(12) 0.0334(12) -0.0162(10) 0.0053(10) -0.0078(10)
C2 0.0288(11) 0.0219(12) 0.0321(12) -0.0152(10) 0.0041(9) -0.0078(9)
C3 0.0290(11) 0.0225(12) 0.0360(12) -0.0168(10) 0.0018(9) -0.0055(9)
C4 0.0322(12) 0.0234(12) 0.0441(14) -0.0201(11) -0.0004(10) -0.0050(10)
C5 0.0308(12) 0.0249(12) 0.0328(12) -0.0168(10) 0.0029(9) -0.0058(9)
C6 0.0443(15) 0.0314(14) 0.0322(13) -0.0142(11) 0.0042(11) -0.0102(12)
C7 0.071(2) 0.055(2) 0.0483(18) -0.0145(16) 0.0066(16) -0.0380(19)

loop_
_atom_type_symbol
_atom_type_description
_atom_type_scat_dispersion_real
_atom_type_scat_dispersion_imag
_atom_type_scat_source
C C 0.0033 0.0016 'International Tables Vol C Tables 4.2.6.8 and 6.1.1.4'
H H 0.0000 0.0000 'International Tables Vol C Tables 4.2.6.8 and 6.1.1.4'
N N 0.0061 0.0033 'International Tables Vol C Tables 4.2.6.8 and 6.1.1.4'
O O 0.0106 0.0060 'International Tables Vol C Tables 4.2.6.8 and 6.1.1.4'
Co Co 0.3494 0.9721 'International Tables Vol C Tables 4.2.6.8 and 6.1.1.4'

loop_
_geom_angle_atom_site_label_1
_geom_angle_atom_site_label_2
_geom_angle_atom_site_label_3
_geom_angle
_geom_angle_site_symmetry_1
_geom_angle_site_symmetry_3
O1W Co1 O1W 180.0 . 2_666
O1W Co1 N1 90.43(8) . .
O1W Co1 N1 89.57(8) 2_666 .
O1W Co1 N1 89.57(8) . 2_666
O1W Co1 N1 90.43(8) 2_666 2_666
N1 Co1 N1 180.0 . 2_666
O1W Co1 O1 91.32(9) . 2_666
O1W Co1 O1 88.68(9) 2_666 2_666
N1 Co1 O1 101.89(7) . 2_666
N1 Co1 O1 78.11(7) 2_666 2_666
O1W Co1 O1 88.68(9) . .
O1W Co1 O1 91.32(9) 2_666 .
N1 Co1 O1 78.11(7) . .
N1 Co1 O1 101.89(7) 2_666 .
O1 Co1 O1 180.000(1) 2_666 .
C1 O1 Co1 114.68(17) . .
C4 O3 H3 118(3) . .
Co1 O1W H11 120(2) . .
Co1 O1W H12 130(2) . .
H11 O1W H12 110.7(17) . .
H21 O2W H22 108.8(17) . .
C5 N1 C2 106.1(2) . .
C5 N1 Co1 142.50(18) . .
C2 N1 Co1 111.43(15) . .
C5 N2 C3 108.5(2) . .
C5 N2 H2 127(2) . .
C3 N2 H2 124(2) . .
O1 C1 O2 122.8(2) . .
O1 C1 C2 118.0(2) . .
O2 C1 C2 119.2(2) . .
C3 C2 N1 109.9(2) . .
C3 C2 C1 132.3(2) . .
N1 C2 C1 117.7(2) . .
C2 C3 N2 105.3(2) . .
C2 C3 C4 131.9(3) . .
N2 C3 C4 122.8(2) . .
O4 C4 O3 124.9(3) . .
O4 C4 C3 119.1(3) . .
O3 C4 C3 116.0(2) . .
N1 C5 N2 110.2(2) . .
N1 C5 C6 126.2(2) . .
N2 C5 C6 123.5(2) . .
C5 C6 C7 112.2(2) . .
C5 C6 H6A 109.2 . .
C7 C6 H6A 109.2 . .
C5 C6 H6B 109.2 . .
C7 C6 H6B 109.2 . .
H6A C6 H6B 107.9 . .
C6 C7 H7A 109.5 . .
C6 C7 H7B 109.5 . .
H7A C7 H7B 109.5 . .
C6 C7 H7C 109.5 . .
H7A C7 H7C 109.5 . .
H7B C7 H7C 109.5 . .

loop_
_geom_bond_atom_site_label_1
_geom_bond_atom_site_label_2
_geom_bond_distance
_geom_bond_site_symmetry_2
Co1 O1W 2.063(2) .
Co1 O1W 2.063(2) 2_666
Co1 N1 2.121(2) .
Co1 N1 2.121(2) 2_666
Co1 O1 2.1591(19) 2_666
Co1 O1 2.1591(19) .
O1 C1 1.244(3) .
O2 C1 1.278(3) .
O3 C4 1.282(4) .
O3 H3 0.837(10) .
O4 C4 1.228(4) .
O1W H11 0.836(10) .
O1W H12 0.833(10) .
O2W H21 0.840(10) .
O2W H22 0.845(10) .
N1 C5 1.328(3) .
N1 C2 1.369(3) .
N2 C5 1.349(3) .
N2 C3 1.365(3) .
N2 H2 0.875(10) .
C1 C2 1.474(4) .
C2 C3 1.369(3) .
C3 C4 1.486(3) .
C5 C6 1.499(4) .
C6 C7 1.520(4) .
C6 H6A 0.9700 .
C6 H6B 0.9700 .
C7 H7A 0.9600 .
C7 H7B 0.9600 .
C7 H7C 0.9600 .

loop_
_geom_torsion_atom_site_label_1
_geom_torsion_atom_site_label_2
_geom_torsion_atom_site_label_3
_geom_torsion_atom_site_label_4
_geom_torsion
_geom_torsion_site_symmetry_1
O1W Co1 O1 C1 92.8(2) .
O1W Co1 O1 C1 -87.2(2) 2_666
N1 Co1 O1 C1 2.10(19) .
N1 Co1 O1 C1 -177.90(19) 2_666
O1 Co1 O1 C1 -56(100) 2_666
O1W Co1 N1 C5 91.1(3) .
O1W Co1 N1 C5 -88.9(3) 2_666
N1 Co1 N1 C5 118(100) 2_666
O1 Co1 N1 C5 -0.3(3) 2_666
O1 Co1 N1 C5 179.7(3) .
O1W Co1 N1 C2 -90.33(17) .
O1W Co1 N1 C2 89.67(17) 2_666
N1 Co1 N1 C2 -64(100) 2_666
O1 Co1 N1 C2 178.23(16) 2_666
O1 Co1 N1 C2 -1.77(16) .
Co1 O1 C1 O2 177.9(2) .
Co1 O1 C1 C2 -2.0(3) .
C5 N1 C2 C3 -0.4(3) .
Co1 N1 C2 C3 -179.46(16) .
C5 N1 C2 C1 -179.5(2) .
Co1 N1 C2 C1 1.4(3) .
O1 C1 C2 C3 -178.5(3) .
O2 C1 C2 C3 1.6(4) .
O1 C1 C2 N1 0.4(4) .
O2 C1 C2 N1 -179.5(2) .
N1 C2 C3 N2 0.1(3) .
C1 C2 C3 N2 179.0(3) .
N1 C2 C3 C4 -178.1(3) .
C1 C2 C3 C4 0.8(5) .
C5 N2 C3 C2 0.2(3) .
C5 N2 C3 C4 178.6(2) .
C2 C3 C4 O4 173.4(3) .
N2 C3 C4 O4 -4.6(4) .
C2 C3 C4 O3 -5.9(4) .
N2 C3 C4 O3 176.2(2) .
C2 N1 C5 N2 0.5(3) .
Co1 N1 C5 N2 179.1(2) .
C2 N1 C5 C6 177.3(2) .
Co1 N1 C5 C6 -4.1(5) .
C3 N2 C5 N1 -0.5(3) .
C3 N2 C5 C6 -177.4(2) .
N1 C5 C6 C7 -71.8(4) .
N2 C5 C6 C7 104.6(3) .
